data_2003546
loop_
_publ_author_name
'Vaughan, W. M.'
'Bonella, J. M.'
'Abboud, K. A.'

_publ_section_title
;
 A Chelate-Stabilized Molybdenum--Imido--Alkylidene Complex,
 [TpMo{CHC(Me)~2~Ph}(NAr)(OTf)]
;
_journal_issue 6
_journal_name_full 'Acta Crystallographica Section C'
_journal_page_first 1075
_journal_page_last 1078
_journal_paper_doi 10.1107/S010827019401231X
_journal_volume 51
_journal_year 1995
_chemical_formula_moiety 'C32 H39 B1 F3 Mo1 N7 O3 S1'
_chemical_formula_sum 'C32 H39 B F3 Mo N7 O3 S'
_chemical_formula_weight 765.51
_space_group_IT_number 19
_symmetry_cell_setting orthorhombic
_symmetry_space_group_name_Hall 'P 2ac 2ab'
_symmetry_space_group_name_H-M 'P 21 21 21'
_atom_type_scat_source IntTabIV
_cell_angle_alpha 90.
_cell_angle_beta 90.
_cell_angle_gamma 90.
_cell_formula_units_Z 4
_cell_length_a 10.434(2)
_cell_length_b 13.699(2)
_cell_length_c 25.148(4)
_cell_measurement_reflns_used 32
_cell_measurement_temperature 293
_cell_measurement_theta_max 11
_cell_measurement_theta_min 10
_cell_volume 3594.5(10)
_diffrn_measurement_device 'Siemens P3m/V'
_diffrn_measurement_method \w
_diffrn_radiation_type MoK\a
_diffrn_radiation_wavelength 0.71073
_diffrn_reflns_av_R_equivalents 0.0495
_diffrn_reflns_limit_h_max 12
_diffrn_reflns_limit_h_min 0
_diffrn_reflns_limit_k_max 16
_diffrn_reflns_limit_k_min 0
_diffrn_reflns_limit_l_max 29
_diffrn_reflns_limit_l_min 0
_diffrn_reflns_number 3603
_diffrn_reflns_theta_max 25
_diffrn_standards_decay_% 4
_diffrn_standards_interval_count 100
_diffrn_standards_number 4
_exptl_absorpt_coefficient_mu 0.48
_exptl_absorpt_correction_T_max 0.960
_exptl_absorpt_correction_T_min 0.951
_exptl_absorpt_correction_type analytical
_exptl_crystal_colour orange-yellow
_exptl_crystal_density_diffrn 1.415
_exptl_crystal_description needles
_exptl_crystal_size_max 0.58
_exptl_crystal_size_mid 0.10
_exptl_crystal_size_min 0.10
_refine_diff_density_max 0.50
_refine_diff_density_min -0.54
_refine_ls_extinction_method none
_refine_ls_goodness_of_fit_obs 1.48
_refine_ls_number_parameters 437
_refine_ls_number_reflns 2489
_refine_ls_R_factor_obs 0.0530
_refine_ls_shift/esd_max 0.0001
_refine_ls_structure_factor_coef F
_refine_ls_weighting_details 'w = 1/[\s^2^(F) + 0.0004F^2^]'
_refine_ls_weighting_scheme calc
_refine_ls_wR_factor_obs 0.0546
_reflns_number_observed 2489
_reflns_number_total 3575
_reflns_observed_criterion F>6\s(F)
_cod_data_source_file fg1016.cif
_cod_data_source_block fg1016a
_cod_depositor_comments
;
The following automatic conversions were performed:

'_refine_ls_weighting_scheme' value 'w = 1/[\s^2^(F) + 0.0004F^2^]'
was changed to 'calc'. New tag '_refine_ls_weighting_details' was
created. The value of the new tag was set to 'w = 1/[\s^2^(F) +
0.0004F^2^]'.

Automatic conversion script
Id: cif_fix_values 3143 2015-03-26 13:38:13Z robertas 
;
_cod_original_cell_volume 3595.0(10)
_cod_original_formula_sum 'C32 H39 B1 F3 Mo1 N7 O3 S1'
_cod_database_code 2003546

loop_
_symmetry_equiv_pos_as_xyz
x,y,z
1/2-x,-y,1/2+z
-x,1/2+y,1/2-z
1/2+x,1/2-y,-z

loop_
_atom_site_label
_atom_site_fract_x
_atom_site_fract_y
_atom_site_fract_z
_atom_site_U_iso_or_equiv
Mo .02932(9) .06468(6) .11559(3) .0288(2)
S .2775(3) .1472(3) .1893(2) .0614(13)
F1 .354(2) .2176(12) .2772(6) .236(10)
F2 .245(2) .0858(10) .2851(4) .201(8)
F3 .158(2) .2210(11) .2684(5) .187(9)
O1 .1602(7) .0942(6) .1781(3) .043(3)
O2 .2804(9) .2433(7) .1674(4) .075(4)
O3 .3881(9) .0893(3) .1845(6) .131(6)
N .0679(7) -.0592(6) .1083(3) .036(3)
N1 -.0468(8) .2193(6) .1344(3) .039(3)
N2 -.1711(9) .2343(7) .1456(3) .040(3)
N3 -.1466(8) .0698(8) .0699(3) .039(3)
N4 -.2606(8) .0980(6) .0918(4) .039(3)
N5 -.1054(9) .0331(6) .1865(4) .041(3)
N6 -.2238(9) .0731(8) .1893(3) .045(3)
B -.2661(14) .1492(10) .1481(5) .050(5)
C1 .1267(10) .1205(8) .0569(4) .028(3)
C2 .2187(10) .0892(7) .0143(4) .036(4)
C3 .3115(12) .1752(8) .0034(5) .052(4)
C4 .2995(11) .0032(8) .0321(5) .049(4)
C5 .1382(9) .0680(9) -.0352(3) .035(3)
C6 .0661(11) .1406(10) -.0588(5) .054(5)
C7 -.0121(12) .1213(11) -.1014(5) .070(6)
C8 -.0198(15) .0282(12) -.1218(5) .084(6)
C9 .0498(15) -.0435(12) -.0986(6) .089(7)
C10 .1277(12) -.0246(9) -.0564(5) .062(5)
C11 .0880(10) -.1598(7) .1101(5) .035(3)
C12 -.0007(13) -.2232(8) .0866(5) .058(5)
C13 .018(2) -.3224(8) .0922(5) .077(6)
C14 .121(2) -.3596(9) .1181(6) .082(6)
C15 .210(2) -.2976(10) .1389(5) .076(6)
C16 .1967(12) -.1968(8) .1364(4) .049(4)
C17 .3005(13) -.1323(10) .1613(5) .059(5)
C18 .297(2) -.1426(12) .2217(5) .092(7)
C19 .4320(11) -.1515(10) .1398(6) .074(6)
C20 -.1187(13) -.1839(9) .0594(5) .057(5)
C21 -.137(2) -.2303(11) .0048(6) .098(7)
C22 -.237(2) -.1908(14) .0920(6) .115(9)
C23 .0115(12) .3092(8) .1337(4) .047(4)
C24 -.0788(13) .3777(9) .1461(5) .059(5)
C25 -.1918(13) .3295(9) .1525(4) .051(5)
C26 -.1773(12) .0456(8) .0202(5) .045(4)
C27 -.3051(13) .0495(11) .0103(6) .062(5)
C28 -.3564(11) .0861(9) .0579(6) .058(5)
C29 -.0977(14) -.0306(9) .2248(4) .058(5)
C30 -.2101(13) -.0339(11) .2537(5) .069(6)
C31 -.2881(14) .0372(10) .2306(6) .070(6)
C32 .260(3) .1658(13) .2602(8) .134(13)
H -.37214 .18044 .15262 .08
H1 .096(8) .185(7) .055(3) .03(3)
H3a .37168 .15671 -.02369 .08
H3b .3569 .19105 .03545 .08
H3c .26364 .23104 -.0083 .08
H4a .24428 -.05139 .03909 .08
H4b .34562 .01982 .06384 .08
H4c .3591 -.01378 .00451 .08
H6a .07151 .20603 -.04529 .08
H7a -.06228 .17285 -.11673 .08
H8a -.07188 .01535 -.1525 .08
H9a .04231 -.10921 -.1115 .08
H10a .17702 -.07652 -.04087 .08
H13a -.04483 -.36626 .078 .08
H14a .13266 -.42892 .12141 .08
H15a .28386 -.32533 .15564 .08
H17a .28129 -.06584 .15221 .08
H18a .36302 -.1023 .23699 .08
H18b .31193 -.20942 .2314 .08
H18c .21514 -.12212 .23486 .08
H19a .43003 -.14466 .10186 .08
H19b .45822 -.21657 .14891 .08
H19c .49162 -.10548 .15455 .08
H20a -.10343 -.11536 .05468 .08
H21a -.05927 -.22468 -.01538 .08
H21b -.20519 -.19765 -.01366 .08
H21c -.15834 -.29805 .00909 .08
H22a -.22254 -.16092 .12598 .08
H22b -.25924 -.25824 .09695 .08
H22c -.3061 -.15785 .07421 .08
H23a .09962 .32182 .125150 .08
H24a -.06499 .4465 .15038 .08
H25a -.27267 .3594 .16055 .08
H26a -.1155 .02687 -.00621 .08
H27a -.35048 .03089 -.02132 .08
H28a -.44484 .10094 .06469 .08
H29a -.02387 -.0704 .23175 .08
H30a -.23087 -.07599 .28301 .08
H31a -.37108 .05777 .24268 .08

loop_
_geom_angle_atom_site_label_1
_geom_angle_atom_site_label_2
_geom_angle_atom_site_label_3
_geom_angle
_geom_angle_publ_flag
O1 Mo N 96.5(3) yes
O1 Mo N1 84.0(3) yes
O1 Mo N3 158.8(3) yes
O1 Mo N5 81.7(3) yes
N Mo N1 170.8(3) yes
N Mo N3 99.8(4) yes
N Mo N5 92.2(3) yes
N Mo C1 100.5(4) yes
N1 Mo N3 77.7(3) yes
N1 Mo N5 78.8(3) yes
N1 Mo C1 88.5(4) yes
N3 Mo N5 84.3(3) yes
N3 Mo C1 91.5(4) yes
N5 Mo C1 167.2(4) yes
C1 Mo O1 98.7(4) yes
O1 S O2 113.9(5) yes
O2 S O3 118.0(7) yes
O3 S O1 113.1(6) yes
Mo O1 S 141.5(5) yes
C11 N Mo 170.9(7) yes
N2 N1 C23 107.0(8) yes
N2 N1 Mo 121.0(6) yes
C23 N1 Mo 131.9(7) yes
B N2 C25 129.4(10) yes
B N2 N1 121.1(9) yes
C25 N2 N1 109.4(9) yes
N4 N3 C26 103.8(8) yes
N4 N3 Mo 122.2(6) yes
C26 N3 Mo 133.9(7) yes
B N4 C28 127.1(10) yes
B N4 N3 121.2(9) yes
C28 N4 N3 111.3(9) yes
N6 N5 C29 106.8(10) yes
N6 N5 Mo 121.3(7) yes
C29 N5 Mo 131.2(8) yes
B N6 C31 129.3(11) yes
B N6 N5 120.2(9) yes
C31 N6 N5 110.5(10) yes
N2 B N4 106.1(9) yes
N2 B N6 111.0(10) yes
N4 B N6 107.0(10) yes
C2 C1 Mo 139.6(8) yes
C3 C2 C4 107.2(9) no
C3 C2 C5 110.1(9) no
C3 C2 C1 107.9(8) no
C4 C2 C5 113.5(9) no
C4 C2 C1 111.5(9) no
C5 C2 C1 106.5(8) no
C6 C5 C10 117.0(10) no
C6 C5 C2 120.7(10) no
C10 C5 C2 122.1(10) no
C7 C6 C5 121.3(12) no
C8 C7 C6 120.3(13) no
C9 C8 C7 118.6(13) no
C10 C9 C8 121.2(14) no
C5 C10 C9 121.5(12) no
C12 C11 C16 120.5(9) no
C12 C11 N 120.1(9) no
C16 C11 N 119.4(9) no
C13 C12 C20 121.0(12) no
C13 C12 C11 118.2(12) no
C20 C12 C11 120.6(9) no
C14 C13 C12 122.1(13) no
C15 C14 C13 119.2(12) no
C16 C15 C14 122.6(13) no
C17 C16 C11 123.7(10) no
C17 C16 C15 119.1(11) no
C11 C16 C15 117.2(11) no
C18 C17 C19 111.3(11) no
C18 C17 C16 109.8(11) no
C19 C17 C16 113.5(11) no
C21 C20 C22 111.5(13) no
C21 C20 C12 111.3(11) no
C22 C20 C12 113.9(12) no
C24 C23 N1 107.9(10) no
C25 C24 C23 107.0(11) no
N2 C25 C24 108.6(11) no
C27 C26 N3 113.5(11) no
C28 C27 C26 103.5(11) no
N4 C28 C27 107.7(10) no
C30 C29 N5 111.1(12) no
C31 C30 C29 104.7(12) no
N6 C31 C30 106.8(12) no
F1 C32 F2 114(2) no
F1 C32 F3 104(2) no
F2 C32 F3 108(2) no
H B N2 109.4(10) no
H B N4 106.2(10) no
H B N6 116.5(11) no
H1 C1 C2 116(5) no
H1 C1 Mo 104(5) no
H3a C3 H3c 109.5 no
H3a C3 C2 109.5 no
H3b C3 C2 109.4 no
H3c C3 C2 109.5 no
H4a C4 C2 109.0 no
H4b C4 C2 109.9 no
H4c C4 C2 109.5 no
H6a C6 C7 119.3 no
H6a C6 C5 119.3 no
H7a C7 C8 119.9 no
H7a C7 C6 119.8 no
H8a C8 C9 121 no
H8a C8 C7 120 no
H9a C9 C10 119.4 no
H9a C9 C8 119.3 no
H10A C10 C5 118.8 no
H10a C10 C9 119.7 no
H13a C13 C14 119.2 no
H13a C13 C12 118.7 no
H14a C14 C15 120 no
H14a C14 C13 120.6 no
H15a C15 C16 119.4 no
H15a C15 C14 117.9 no
H17a C17 C18 108.6 no
H17a C17 C19 105.8 no
H17a C17 C16 107.6 no
H18a C18 C17 109.2 no
H18b C18 C17 109.6 no
H18c C18 C17 109.6 no
H19a C19 C17 108.8 no
H19b C19 C17 109.8 no
H19c C19 C17 109.9 no
H20a C20 C21 108.6 no
H20a C20 C22 105.5 no
H20a C20 C12 105.7 no
H21a C21 C20 109.6 no
H21b C21 C20 109.5 no
H21c C21 C20 109.3 no
H22a C22 C20 109.4 no
H22b C22 C20 109.4 no
H22c C22 C20 109.6 no
H23a C23 C24 126.0 no
H23a C23 N1 126.1 no
H24a C24 C25 126.4 no
H24a C24 C23 126.7 no
H25a C25 N2 125.9 no
H25a C25 C24 125.5 no
H26a C26 C27 122.9 no
H26a C26 N3 123.6 no
H27a C27 C28 127.8 no
H27A C27 C26 128.8 no
H28a C28 N4 125.8 no
H28a C28 C27 126.5 no
H29a C29 C30 124.6 no
H29a C29 N5 124.3 no
H30a C30 C31 127.4 no
H30a C30 C29 128.0 no
H31a C31 N6 126.3 no
H31a C31 C30 126.9 no

loop_
_geom_bond_atom_site_label_1
_geom_bond_atom_site_label_2
_geom_bond_distance
_geom_bond_publ_flag
O1 Mo 2.121(7) yes
N Mo 1.753(8) yes
N1 Mo 2.311(8) yes
N3 Mo 2.167(8) yes
N5 Mo 2.311(9) yes
C1 Mo 1.949(10) yes
O1 S 1.451(8) yes
O2 S 1.427(10) yes
O3 S 1.406(11) yes
C32 F1 1.28(3) yes
C32 F2 1.27(2) yes
C32 F3 1.32(3) yes
C11 N 1.396(12) yes
N2 N1 1.344(12) yes
C23 N1 1.373(14) yes
B N2 1.53(2) yes
C25 N2 1.333(15) yes
N4 N3 1.366(12) yes
C26 N3 1.332(14) yes
B N4 1.58(2) yes
C28 N4 1.32(2) yes
N6 N5 1.354(13) yes
C29 N5 1.303(14) yes
B N6 1.53(2) yes
C31 N6 1.33(2) yes
C2 C1 1.501(14) yes
C3 C2 1.55(2) no
C4 C2 1.516(15) no
C5 C2 1.529(14) no
C6 C5 1.38(2) no
C10 C5 1.38(2) no
C7 C6 1.37(2) no
C8 C7 1.38(2) no
C9 C8 1.35(2) no
C10 C9 1.36(2) no
C12 C11 1.40(2) no
C16 C11 1.41(2) no
C13 C12 1.38(2) no
C20 C12 1.51 no
C14 C13 1.36(2) no
C15 C14 1.36(2) no
C16 C15 1.39(2) no
C18 C17 1.53(2) no
C19 C17 1.50(2) no
C21 C20 1.52(2) no
C22 C20 1.49(2) no
C24 C23 1.37(2) no
C25 C24 1.36(2) no
C27 C26 1.36(2) no
C28 C27 1.40(2) no
C30 C29 1.38(2) no
C31 C30 1.40(2) no
H B 1.1920(10) no
H1 C1 0.94(9) no
H3a C3 0.960 no
H3b C3 0.960 no
H3c C3 0.960 no
H4a C4 0.960 no
H4b C4 0.960 no
H4c C4 0.960 no
H6a C6 0.960 no
H7a C7 0.960 no
H8a C8 0.960 no
H9a C9 0.96 no
H10a C10 0.960 no
H13a C13 0.960 no
H14a C14 0.960 no
H15a C15 0.960 no
H17a C17 0.960 no
H18a C18 0.96 no
H18b C18 0.96 no
H18c C18 0.96 no
H19a C19 0.960 no
H19b C19 0.960 no
H20a C20 0.960 no
H21a C21 0.96 no
H21b C21 0.96 no
H21c C21 0.96 no
H22a C22 0.96 no
H22b C22 0.96 no
H22c C22 0.96 no
H23a C23 0.960 no
H24a C24 0.960 no
H25a C25 0.960 no
H26a C26 0.960 no
H27a C27 0.960 no
H28a C28 0.960 no
H29a C29 0.960 no
H30a C30 0.960 no
H31a C31 0.960 no
